data_7204616
loop_
_publ_author_name
'Oxtoby, Neil S.'
'Blake, Alexander J.'
'Champness, Neil R.'
'Wilson, Claire'

_publ_section_title
;
 The role of 1,2,4,5-tetrazine rings in \p--\p stacking interactions
;
_journal_issue 17
_journal_name_full CrystEngComm
_journal_page_first 82
_journal_paper_doi 10.1039/b302187d
_journal_volume 5
_journal_year 2003
_chemical_formula_moiety 'C12 H8 N6'
_chemical_formula_sum 'C12 H8 N6'
_chemical_formula_weight 236.24
_chemical_name_common 3,3'-DPTZ
_chemical_name_systematic
; 
3,6-Di-pyridin-3-yl-1,2,4,5-tetrazine
;
_space_group_IT_number 14
_symmetry_cell_setting monoclinic
_symmetry_space_group_name_Hall '-P 2ybc'
_symmetry_space_group_name_H-M 'P 1 21/c 1'
_atom_sites_solution_hydrogens geom
_atom_sites_solution_primary direct
_atom_sites_solution_secondary 'difference Fourier'
_audit_creation_method SHELXL-97
_cell_angle_alpha 90.00
_cell_angle_beta 94.126(4)
_cell_angle_gamma 90.00
_cell_formula_units_Z 2
_cell_length_a 5.0842(8)
_cell_length_b 5.4202(9)
_cell_length_c 18.831(3)
_cell_measurement_reflns_used 577
_cell_measurement_temperature 150(2)
_cell_measurement_theta_max 26.50
_cell_measurement_theta_min 2.17
_cell_volume 517.59(14)
_computing_cell_refinement 'Bruker SAINT version 6.02a (Bruker, 2000)'
_computing_data_collection 'Bruker SMART version 5.624 (Bruker, 2001)'
_computing_data_reduction 'Bruker SAINT; Bruker SHELXTL (Bruker, 1997)'
_computing_molecular_graphics 'Bruker SHELXTL'
_computing_publication_material 'SHELXL-97; PLATON (Spek, 2001)'
_computing_structure_refinement 'SHELXL-97 (Sheldrick, 1997)'
_computing_structure_solution 'SHELXS-97 (Sheldrick, 1990)'
_diffrn_ambient_temperature 150(2)
_diffrn_measured_fraction_theta_full 0.919
_diffrn_measured_fraction_theta_max 0.841
_diffrn_measurement_device_type 'Bruker SMART1000 CCD area detector'
_diffrn_measurement_method omega
_diffrn_radiation_monochromator graphite
_diffrn_radiation_source 'fine-focus sealed tube'
_diffrn_radiation_type MoK\a
_diffrn_radiation_wavelength 0.71073
_diffrn_reflns_av_R_equivalents 0.035
_diffrn_reflns_av_sigmaI/netI 0.050
_diffrn_reflns_limit_h_max 6
_diffrn_reflns_limit_h_min -5
_diffrn_reflns_limit_k_max 3
_diffrn_reflns_limit_k_min -7
_diffrn_reflns_limit_l_max 22
_diffrn_reflns_limit_l_min -24
_diffrn_reflns_number 2326
_diffrn_reflns_theta_full 27.50
_diffrn_reflns_theta_max 28.80
_diffrn_reflns_theta_min 2.17
_diffrn_standards_decay_% 0
_exptl_absorpt_coefficient_mu 0.101
_exptl_absorpt_correction_type none
_exptl_crystal_colour pink
_exptl_crystal_density_diffrn 1.516
_exptl_crystal_density_method 'not measured'
_exptl_crystal_description plate
_exptl_crystal_F_000 244
_exptl_crystal_size_max 0.50
_exptl_crystal_size_mid 0.30
_exptl_crystal_size_min 0.10
_refine_diff_density_max 0.172
_refine_diff_density_min -0.207
_refine_diff_density_rms 0.044
_refine_ls_extinction_method none
_refine_ls_goodness_of_fit_ref 0.878
_refine_ls_hydrogen_treatment 'riding model'
_refine_ls_matrix_type full
_refine_ls_number_parameters 82
_refine_ls_number_reflns 1123
_refine_ls_number_restraints 0
_refine_ls_restrained_S_all 0.878
_refine_ls_R_factor_all 0.0769
_refine_ls_R_factor_gt 0.0386
_refine_ls_shift/su_max 0.000
_refine_ls_shift/su_mean 0.000
_refine_ls_structure_factor_coef Fsqd
_refine_ls_weighting_details 'w=1/[\s^2^(Fo^2^)+(0.0498P)^2^] where P=(Fo^2^+2Fc^2^)/3'
_refine_ls_weighting_scheme calc
_refine_ls_wR_factor_gt 0.0838
_refine_ls_wR_factor_ref 0.0972
_reflns_number_gt 664
_reflns_number_total 1228
_reflns_threshold_expression >2sigma(I)
_cod_data_source_file b302187d.txt
_cod_data_source_block PYPMON
_cod_depositor_comments
;
The following automatic conversions were performed:

'_refine_ls_weighting_scheme' value 'calc
w=1/[\s^2^(Fo^2^)+(0.0498P)^2^] where P=(Fo^2^+2Fc^2^)/3' was changed
to 'calc'. New tag '_refine_ls_weighting_details' was created. The
value of the new tag was set to 'w=1/[\s^2^(Fo^2^)+(0.0498P)^2^]
where P=(Fo^2^+2Fc^2^)/3'.

Automatic conversion script
Id: cif_fix_values 3143 2015-03-26 13:38:13Z robertas 

The following automatic conversions were performed:

'_atom_sites_solution_hydrogens' value 'geometrically placed' was
changed to 'geom'.

Automatic conversion script
Id: cif_fix_values 6452 2018-10-05 10:23:21Z andrius 
;
_cod_original_cell_volume 517.6(3)
_cod_original_sg_symbol_H-M P21/c
_cod_database_code 7204616

loop_
_symmetry_equiv_pos_as_xyz
'x, y, z'
'-x, y+1/2, -z+1/2'
'-x, -y, -z'
'x, -y-1/2, z-1/2'

loop_
_atom_site_label
_atom_site_type_symbol
_atom_site_fract_x
_atom_site_fract_y
_atom_site_fract_z
_atom_site_U_iso_or_equiv
_atom_site_adp_type
_atom_site_occupancy
_atom_site_symmetry_multiplicity
_atom_site_calc_flag
_atom_site_refinement_flags
_atom_site_disorder_assembly
_atom_site_disorder_group
N1 N 0.6793(3) 0.5406(3) 0.20431(7) 0.0284(4) Uani 1 1 d . . .
C2 C 0.4762(3) 0.5706(3) 0.15620(8) 0.0247(4) Uani 1 1 d . . .
H2A H 0.3675 0.7117 0.1604 0.030 Uiso 1 1 calc R . .
C3 C 0.4130(3) 0.4072(3) 0.09993(8) 0.0209(4) Uani 1 1 d . . .
C4 C 0.5709(3) 0.1970(3) 0.09564(9) 0.0253(4) Uani 1 1 d . . .
H4A H 0.5331 0.0783 0.0592 0.030 Uiso 1 1 calc R . .
C5 C 0.7814(3) 0.1641(3) 0.14479(9) 0.0269(4) Uani 1 1 d . . .
H5A H 0.8924 0.0237 0.1425 0.032 Uiso 1 1 calc R . .
C6 C 0.8287(3) 0.3393(3) 0.19755(9) 0.0272(4) Uani 1 1 d . . .
H6A H 0.9756 0.3156 0.2310 0.033 Uiso 1 1 calc R . .
C7 C 0.1929(3) 0.4572(3) 0.04700(8) 0.0209(4) Uani 1 1 d . . .
N8 N 0.0482(3) 0.6625(2) 0.05473(7) 0.0245(4) Uani 1 1 d . . .
N9 N -0.1499(3) 0.7062(2) 0.00682(7) 0.0255(4) Uani 1 1 d . . .

loop_
_atom_site_aniso_label
_atom_site_aniso_U_11
_atom_site_aniso_U_22
_atom_site_aniso_U_33
_atom_site_aniso_U_23
_atom_site_aniso_U_13
_atom_site_aniso_U_12
N1 0.0263(9) 0.0291(8) 0.0292(8) -0.0031(7) -0.0031(7) 0.0016(7)
C2 0.0231(10) 0.0239(9) 0.0269(9) -0.0004(7) 0.0009(8) 0.0015(7)
C3 0.0206(9) 0.0213(8) 0.0211(9) 0.0021(7) 0.0029(8) -0.0029(7)
C4 0.0290(11) 0.0215(9) 0.0251(9) -0.0028(7) 0.0002(8) 0.0004(7)
C5 0.0278(11) 0.0229(9) 0.0301(10) 0.0016(8) 0.0021(9) 0.0036(8)
C6 0.0240(11) 0.0305(10) 0.0265(10) 0.0040(8) -0.0018(8) 0.0010(8)
C7 0.0212(10) 0.0211(8) 0.0208(9) 0.0009(7) 0.0045(8) -0.0009(7)
N8 0.0241(8) 0.0240(7) 0.0246(8) -0.0017(6) -0.0027(7) 0.0033(6)
N9 0.0270(9) 0.0256(8) 0.0233(8) -0.0026(6) -0.0017(7) 0.0023(6)

loop_
_atom_type_symbol
_atom_type_description
_atom_type_scat_dispersion_real
_atom_type_scat_dispersion_imag
_atom_type_scat_source
C C 0.0033 0.0016 'International Tables Vol C Tables 4.2.6.8 and 6.1.1.4'
H H 0.0000 0.0000 'International Tables Vol C Tables 4.2.6.8 and 6.1.1.4'
N N 0.0061 0.0033 'International Tables Vol C Tables 4.2.6.8 and 6.1.1.4'

loop_
_geom_angle_atom_site_label_1
_geom_angle_atom_site_label_2
_geom_angle_atom_site_label_3
_geom_angle
_geom_angle_site_symmetry_1
_geom_angle_site_symmetry_3
_geom_angle_publ_flag
C2 N1 C6 116.80(15) . . ?
N1 C2 C3 124.13(16) . . ?
C4 C3 C2 117.22(16) . . ?
C4 C3 C7 121.53(15) . . ?
C2 C3 C7 121.25(15) . . ?
C5 C4 C3 119.23(16) . . ?
C4 C5 C6 118.77(16) . . ?
N1 C6 C5 123.83(16) . . ?
N8 C7 N9 124.17(15) . 3_565 ?
N8 C7 C3 118.31(15) . . ?
N9 C7 C3 117.52(14) 3_565 . ?
N9 N8 C7 117.95(13) . . ?
N8 N9 C7 117.88(13) . 3_565 ?

loop_
_geom_bond_atom_site_label_1
_geom_bond_atom_site_label_2
_geom_bond_distance
_geom_bond_site_symmetry_2
_geom_bond_publ_flag
N1 C2 1.334(2) . ?
N1 C6 1.341(2) . ?
C2 C3 1.400(2) . ?
C3 C4 1.400(2) . ?
C3 C7 1.469(2) . ?
C4 C5 1.375(2) . ?
C5 C6 1.383(2) . ?
C7 N8 1.348(2) . ?
C7 N9 1.3518(19) 3_565 ?
N8 N9 1.3244(18) . ?
N9 C7 1.3518(19) 3_565 ?
